data_4519326
loop_
_publ_author_name
'Li, Wen-Bin'
'Chen, Xiong-Hai'
'Chen, Jia-Zhe'
'Huang, Rong'
'Ye, Jia-Wen'
'Chen, Ling'
'Wang, Hai-Ping'
'Yang, Tao'
'Tang, Liu-Yan'
'Bai, Jie'
'Mo, Zong-Wen'
'Chen, Xiao-Ming'

_publ_section_title
;
 Photochromic Metal-Organic Framework for High-Resolution Inkless and
 Erasable Printing.
;
_journal_issue 6
_journal_name_full 'ACS applied materials &amp; interfaces'
_journal_page_first 8458
_journal_page_last 8463
_journal_paper_doi 10.1021/acsami.1c23512
_journal_volume 14
_journal_year 2022
_chemical_formula_moiety 'C49 H28 Ca3 N4 O21, 3(H2 O)'
_chemical_formula_sum 'C49 H34 Ca3 N4 O24'
_chemical_formula_weight 1183.04
_space_group_crystal_system triclinic
_space_group_IT_number 2
_space_group_name_Hall '-P 1'
_space_group_name_H-M_alt 'P -1'
_atom_sites_solution_hydrogens mixed
_audit_creation_date 2022-01-14
_audit_creation_method
;
Olex2 1.3
(compiled 2020.07.31 svn.rc2a77460 for OlexSys, GUI svn.r6226)
;
_cell_angle_alpha 73.2120(10)
_cell_angle_beta 86.2070(10)
_cell_angle_gamma 72.1550(10)
_cell_formula_units_Z 2
_cell_length_a 10.03920(10)
_cell_length_b 15.8473(2)
_cell_length_c 18.4586(2)
_cell_measurement_reflns_used 22613
_cell_measurement_temperature 150(2)
_cell_measurement_theta_max 76.7710
_cell_measurement_theta_min 4.4420
_cell_volume 2675.43(6)
_computing_cell_refinement 'CrysAlisPro 1.171.40.84a (Rigaku OD, 2020)'
_computing_data_collection 'CrysAlisPro 1.171.40.84a (Rigaku OD, 2020)'
_computing_data_reduction 'CrysAlisPro 1.171.40.84a (Rigaku OD, 2020)'
_computing_molecular_graphics 'Olex2 1.3 (Dolomanov et al., 2009)'
_computing_publication_material 'Olex2 1.3 (Dolomanov et al., 2009)'
_computing_structure_refinement 'SHELXL 2018/3 (Sheldrick, 2015)'
_computing_structure_solution 'SHELXT 2018/2 (Sheldrick, 2018)'
_diffrn_ambient_temperature 150(2)
_diffrn_detector_area_resol_mean 10.0000
_diffrn_detector_type HyPix
_diffrn_measured_fraction_theta_full 1.000
_diffrn_measured_fraction_theta_max 1.000
_diffrn_measurement_details
;
List of Runs (angles in degrees, time in seconds):

  # Type    Start    End  Width  t~exp~   \w     \q     \k     \f   Frames
--------------------------------------------------------------------------
  1  \w    -68.00  10.00   0.50    0.12    --  -48.57  73.00   9.00  156
  2  \w    -24.00  21.00   0.50    0.12    --  -48.57  19.00 -60.00   90
  3  \w    -26.00  23.00   0.50    0.12    --  -48.57  19.00   0.00   98
  4  \w    -42.00 -13.00   0.50    0.48    --  -86.25  38.00 -30.00   58
  5  \w    -49.00 -24.00   0.50    0.48    --  -86.25  73.00   9.00   50
  6  \w    -84.00 -13.00   0.50    0.12    --  -48.57 125.00  30.00  142
  7  \w    -43.00 -14.00   0.50    0.48    --  -86.25  38.00 150.00   58
  8  \w    -98.00 -73.00   0.50    0.48    --  -86.25 -38.00  90.00   50
  9  \w   -157.00-103.00   0.50    0.48    --  -86.25 -38.00  90.00  108
 10  \w   -120.00 -28.00   0.50    0.12    --  -48.57 -73.00-120.00  184
 11  \w    -43.00 -14.00   0.50    0.48    --  -86.25  38.00-150.00   58
 12  \w    -43.00 -13.00   0.50    0.48    --  -86.25  38.00-180.00   60
 13  \w    -45.00 -17.00   0.50    0.48    --  -86.25  57.00-150.00   56
 14  \w   -146.00 -83.00   0.50    0.48    --  -86.25 -73.00-120.00  126
 15  \w   -111.00 -83.00   0.50    0.12    --  -48.57-125.00-180.00   56
 16  \w    -15.00  10.00   0.50    0.12    --   48.57 -73.00-120.00   50
 17  \w     18.00  50.00   0.50    0.12    --   48.57 -73.00-120.00   64
 18  \w     35.00  92.00   0.50    0.48    --  107.75 -73.00-120.00  114
 19  \w     66.00 112.00   0.50    0.48    --  107.75-125.00-150.00   92
 20  \w     54.00 104.00   0.50    0.48    --  107.75-125.00 -30.00  100
 21  \w     80.00 112.00   0.50    0.48    --  107.75-125.00  60.00   64
 22  \w     58.00 103.00   0.50    0.48    --  107.75-125.00   0.00   90
 23  \w     43.00 108.00   0.50    0.48    --  107.75-112.00  68.09  130
 24  \w     40.00  95.00   0.50    0.48    --  107.75 -99.00 150.00  110
 25  \w     35.00  66.00   0.50    0.48    --  107.75-125.00  60.00   62
 26  \w     39.00 112.00   0.50    0.48    --  107.75-125.00  30.00  146
 27  \w     38.00 103.00   0.50    0.48    --  107.75 -99.00-120.00  130
 28  \w     40.00  65.00   0.50    0.48    --  107.75 -99.00-180.00   50
 29  \w     39.00  65.00   0.50    0.48    --  107.75-125.00-150.00   52
 30  \w     46.00 112.00   0.50    0.48    --  107.75-125.00-120.00  132
 31  \w     35.00  60.00   0.50    0.48    --  107.75 -57.00   0.00   50
 32  \w     39.00  64.00   0.50    0.48    --  107.75 -57.00 -60.00   50
 33  \w     46.00  77.00   0.50    0.48    --  107.75   0.00-120.00   62
 34  \w     90.00 116.00   0.50    0.48    --  107.75   0.00-120.00   52
 35  \w    113.00 167.00   0.50    0.48    --  107.75  38.00 -90.00  108
 36  \w    152.00 177.00   0.50    0.48    --  107.75   0.00-120.00   50
 37  \w    123.00 176.00   0.50    0.48    --  107.75  19.00 -60.00  106
 38  \w    100.00 178.00   0.50    0.48    --  107.75  38.00 -30.00  156
 39  \w     97.00 163.00   0.50    0.48    --  107.75  73.00   9.00  132
 40  \w     62.00  87.00   0.50    0.12    --   48.57  73.00   9.00   50
 41  \w     36.00  65.00   0.50    0.48    --  107.75 -57.00  30.00   58
 42  \w     37.00 100.00   0.50    0.48    --  107.75 -99.00 120.00  126
 43  \w     37.00 112.00   0.50    0.48    --  107.75-125.00 120.00  150
;
_diffrn_measurement_device 'four-circle diffractometer'
_diffrn_measurement_device_type 'XtaLAB Synergy, Dualflex, HyPix'
_diffrn_measurement_method '\w scans'
_diffrn_radiation_type CuKa
_diffrn_radiation_wavelength 1.5478
_diffrn_reflns_av_R_equivalents 0.0365
_diffrn_reflns_av_unetI/netI 0.0352
_diffrn_reflns_Laue_measured_fraction_full 1.000
_diffrn_reflns_Laue_measured_fraction_max 1.000
_diffrn_reflns_limit_h_max 11
_diffrn_reflns_limit_h_min -11
_diffrn_reflns_limit_k_max 18
_diffrn_reflns_limit_k_min -18
_diffrn_reflns_limit_l_max 21
_diffrn_reflns_limit_l_min -21
_diffrn_reflns_number 34310
_diffrn_reflns_point_group_measured_fraction_full 1.000
_diffrn_reflns_point_group_measured_fraction_max 1.000
_diffrn_reflns_theta_full 67.109
_diffrn_reflns_theta_max 67.109
_diffrn_reflns_theta_min 4.481
_exptl_absorpt_coefficient_mu 3.393
_exptl_absorpt_correction_T_max 1.00000
_exptl_absorpt_correction_T_min 0.75878
_exptl_absorpt_correction_type multi-scan
_exptl_absorpt_process_details
;
CrysAlisPro 1.171.40.84a (Rigaku Oxford Diffraction, 2020)
Empirical absorption correction using spherical harmonics,
implemented in SCALE3 ABSPACK scaling algorithm.
;
_exptl_crystal_colour 'clear yellowish yellow'
_exptl_crystal_colour_lustre clear
_exptl_crystal_colour_modifier yellowish
_exptl_crystal_colour_primary yellow
_exptl_crystal_density_diffrn 1.469
_exptl_crystal_description plate
_exptl_crystal_F_000 1216
_exptl_crystal_size_max 0.02
_exptl_crystal_size_mid 0.02
_exptl_crystal_size_min 0.01
_refine_diff_density_max 0.531
_refine_diff_density_min -0.652
_refine_diff_density_rms 0.064
_refine_ls_extinction_method none
_refine_ls_goodness_of_fit_ref 1.042
_refine_ls_hydrogen_treatment mixed
_refine_ls_matrix_type full
_refine_ls_number_parameters 759
_refine_ls_number_reflns 9426
_refine_ls_number_restraints 16
_refine_ls_restrained_S_all 1.046
_refine_ls_R_factor_all 0.0438
_refine_ls_R_factor_gt 0.0405
_refine_ls_shift/su_max 0.002
_refine_ls_shift/su_mean 0.000
_refine_ls_structure_factor_coef Fsqd
_refine_ls_weighting_details 'w=1/[\s^2^(Fo^2^)+(0.0573P)^2^+2.3740P] where P=(Fo^2^+2Fc^2^)/3'
_refine_ls_weighting_scheme calc
_refine_ls_wR_factor_gt 0.1101
_refine_ls_wR_factor_ref 0.1126
_reflns_Friedel_coverage 0.000
_reflns_number_gt 8633
_reflns_number_total 9426
_reflns_threshold_expression 'I > 2\s(I)'
_cod_data_source_file am1c23512_si_002.cif
_cod_data_source_block 1
_cod_database_code 4519326
_shelx_shelxl_version_number 2018/3
_shelx_space_group_comment
;
The symmetry employed for this shelxl refinement is uniquely defined
by the following loop, which should always be used as a source of
symmetry information in preference to the above space-group names.
They are only intended as comments.
;
_shelx_estimated_absorpt_t_max 0.996
_shelx_estimated_absorpt_t_min 0.992
_olex2_refinement_description
;
1. Fixed Uiso
 At 1.2 times of:
  All C(H) groups
 At 1.5 times of:
  All C(H,H,H) groups, All O(H,H) groups
2. Restrained distances
 O19-H19A = O19-H19B
 0.87 with sigma of 0.02
 H19A-H19B
 1.38 with sigma of 0.04
 Ca02-H19A \\sim Ca02-H19B
 with sigma of 0.02
3. Uiso/Uaniso restraints and constraints
Uanis(O2B) \\sim Ueq: with sigma of 0.01 and sigma for terminal atoms of 0.02
Uanis(O2A) \\sim Ueq: with sigma of 0.01 and sigma for terminal atoms of 0.02
4. Others
 Fixed Sof: O2B(0.5) O2A(0.5)
5.a Free rotating group:
 O2(H2A,H2B)
5.b Rotating group:
 O20(H20A,H20B)
5.c Aromatic/amide H refined with riding coordinates:
 C27(H27), C30(H30), C3(H3), C38(H38), C33(H33), C24(H24), C7(H7), C5(H5),
 C36(H36), C18(H18), C19(H19), C13(H13), C42(H42), C45(H45), C12(H12)
5.d Idealised Me refined as rotating group:
 C46(H46A,H46B,H46C), C48(H48A,H48B,H48C), C49(H49A,H49B,H49C)
;
_smtbx_masks_void_probe_radius 1.2
_smtbx_masks_void_truncation_radius 1.2
_olex2_submission_special_instructions 'No special instructions were received'
_oxdiff_exptl_absorpt_empirical_details
;
Empirical correction (ABSPACK) includes:
- Absorption correction using spherical harmonics
- Frame scaling
;

loop_
_space_group_symop_operation_xyz
'x, y, z'
'-x, -y, -z'

loop_
_atom_site_label
_atom_site_type_symbol
_atom_site_fract_x
_atom_site_fract_y
_atom_site_fract_z
_atom_site_U_iso_or_equiv
_atom_site_adp_type
_atom_site_occupancy
_atom_site_site_symmetry_order
_atom_site_calc_flag
_atom_site_refinement_flags_posn
_atom_site_refinement_flags_adp
_atom_site_refinement_flags_occupancy
_atom_site_disorder_assembly
_atom_site_disorder_group
Ca01 Ca 0.70823(4) 0.42379(2) 1.00798(2) 0.01297(10) Uani 1 1 d . . . . .
Ca02 Ca 0.82227(4) 0.16707(3) 1.12271(2) 0.01672(11) Uani 1 1 d D . . . .
Ca03 Ca 1.04157(4) 0.48059(3) 0.89009(2) 0.02361(12) Uani 1 1 d . . . . .
O12 O 0.46653(14) 1.41828(9) 0.03039(8) 0.0169(3) Uani 1 1 d . . . . .
O9 O -0.07729(15) 1.28770(10) 0.07796(9) 0.0215(3) Uani 1 1 d . . . . .
O11 O 0.62567(14) 1.29915(9) 0.10291(8) 0.0171(3) Uani 1 1 d . . . . .
O3 O 0.27512(15) 0.51475(10) 0.89147(8) 0.0201(3) Uani 1 1 d . . . . .
O1 O 0.79297(15) 0.48704(10) 0.89149(8) 0.0218(3) Uani 1 1 d . . . . .
O16 O 0.89492(17) -0.01640(10) 0.73279(8) 0.0253(3) Uani 1 1 d . . . . .
O10 O -0.02005(16) 1.41522(10) 0.02701(9) 0.0248(3) Uani 1 1 d . . . . .
O15 O 0.96466(16) -0.05525(10) 0.85339(8) 0.0227(3) Uani 1 1 d . . . . .
O6 O 0.58890(19) 0.63765(11) 0.54401(9) 0.0315(4) Uani 1 1 d . . . . .
O5 O 0.37684(18) 0.84488(12) 0.67303(9) 0.0307(4) Uani 1 1 d . . . . .
O8 O 0.45453(19) 1.00061(11) 0.20175(9) 0.0319(4) Uani 1 1 d . . . . .
O20 O 0.86914(18) 0.16605(12) 1.24700(9) 0.0312(4) Uani 1 1 d . . . . .
H20A H 0.937942 0.119060 1.266495 0.047 Uiso 1 1 d R U . . .
H20B H 0.800742 0.157922 1.275014 0.047 Uiso 1 1 d R U . . .
O14 O 0.71775(19) 0.31856(11) 0.94019(9) 0.0309(4) Uani 1 1 d . . . . .
O7 O 0.24079(19) 1.20421(11) 0.33366(10) 0.0355(4) Uani 1 1 d . . . . .
O13 O 0.7892(2) 0.16828(11) 1.00170(9) 0.0333(4) Uani 1 1 d . . . . .
O18 O 0.44303(19) 0.36553(12) 0.72568(9) 0.0369(4) Uani 1 1 d . . . . .
O4 O 0.16670(18) 0.55391(15) 0.78183(10) 0.0411(5) Uani 1 1 d . . . . .
N1 N 0.46983(19) 0.74011(13) 0.60765(10) 0.0228(4) Uani 1 1 d . . . . .
N2 N 0.34359(18) 1.10114(12) 0.26812(10) 0.0219(4) Uani 1 1 d . . . . .
O17 O 0.8532(2) 0.28835(14) 0.60483(11) 0.0480(5) Uani 1 1 d . . . . .
N3 N 0.6516(2) 0.32962(13) 0.66725(10) 0.0259(4) Uani 1 1 d . . . . .
O19 O 0.7213(2) 0.04671(14) 1.17278(14) 0.0493(5) Uani 1 1 d D . . . .
H19A H 0.639(2) 0.042(2) 1.164(2) 0.074 Uiso 1 1 d D U . . .
H19B H 0.764(3) -0.0158(12) 1.187(2) 0.074 Uiso 1 1 d D U . . .
O21 O 1.1578(2) 0.33134(13) 0.90578(13) 0.0475(5) Uani 1 1 d . . . . .
C29 C 0.5011(2) 1.33976(13) 0.07848(11) 0.0155(4) Uani 1 1 d . . . . .
C28 C 0.3914(2) 1.29333(14) 0.10791(12) 0.0184(4) Uani 1 1 d . . . . .
C26 C 0.0106(2) 1.33042(14) 0.06631(11) 0.0179(4) Uani 1 1 d . . . . .
C27 C 0.2595(2) 1.32767(14) 0.07336(11) 0.0180(4) Uani 1 1 d . . . . .
H27 H 0.240304 1.379771 0.029908 0.022 Uiso 1 1 calc R U . . .
C9 C 0.5237(2) 0.71677(15) 0.54149(12) 0.0229(5) Uani 1 1 d . . . . .
C30 C 0.4190(2) 1.21751(14) 0.17209(12) 0.0202(4) Uani 1 1 d . . . . .
H30 H 0.508188 1.193982 0.196939 0.024 Uiso 1 1 calc R U . . .
C16 C 0.4226(2) 0.88412(15) 0.47159(12) 0.0208(4) Uani 1 1 d . . . . .
C17 C 0.4968(2) 0.79346(15) 0.46988(12) 0.0230(5) Uani 1 1 d . . . . .
O2B O 0.8896(10) 0.5253(5) 0.7811(5) 0.0308(14) Uani 0.5 1 d . U P A -1
C25 C 0.1548(2) 1.28704(14) 0.10131(12) 0.0191(4) Uani 1 1 d . . . . .
C4 C 0.3943(2) 0.57188(15) 0.78082(12) 0.0203(4) Uani 1 1 d . . . . .
C3 C 0.5267(2) 0.53249(14) 0.81583(11) 0.0202(4) Uani 1 1 d . . . . .
H3 H 0.539290 0.486656 0.863315 0.024 Uiso 1 1 calc R U . . .
C2 C 0.6402(2) 0.55976(16) 0.78181(12) 0.0234(5) Uani 1 1 d . . . . .
C15 C 0.3961(2) 0.95662(15) 0.40317(12) 0.0209(4) Uani 1 1 d . . . . .
C32 C 0.7638(2) 0.21124(15) 0.86859(12) 0.0228(4) Uani 1 1 d . . . . .
C22 C 0.2978(2) 1.12411(15) 0.33484(13) 0.0256(5) Uani 1 1 d . . . . .
C31 C 0.7568(2) 0.23498(15) 0.94268(13) 0.0253(5) Uani 1 1 d . . . . .
C20 C 0.4437(2) 0.93682(15) 0.33458(12) 0.0226(5) Uani 1 1 d . . . . .
C14 C 0.3244(2) 1.04748(15) 0.40557(13) 0.0238(5) Uani 1 1 d . . . . .
C10 C 0.4066(2) 0.82997(15) 0.61207(12) 0.0237(5) Uani 1 1 d . . . . .
C35 C 0.9007(2) 0.00158(14) 0.79436(12) 0.0201(4) Uani 1 1 d . . . . .
C8 C 0.2709(2) 0.54524(15) 0.81966(12) 0.0215(4) Uani 1 1 d . . . . .
C34 C 0.8277(2) 0.09891(14) 0.79812(12) 0.0208(4) Uani 1 1 d . . . . .
C38 C 0.7120(2) 0.28096(15) 0.80231(13) 0.0246(5) Uani 1 1 d . . . . .
H38 H 0.676859 0.343603 0.803021 0.030 Uiso 1 1 calc R U . . .
C33 C 0.8228(2) 0.12054(14) 0.86624(12) 0.0220(4) Uani 1 1 d . . . . .
H33 H 0.859858 0.073198 0.911293 0.026 Uiso 1 1 calc R U . . .
C43 C 0.5301(2) 0.46589(15) 0.53357(13) 0.0244(5) Uani 1 1 d . . . . .
C23 C 0.3153(2) 1.17708(15) 0.19907(12) 0.0228(5) Uani 1 1 d . . . . .
C21 C 0.4157(2) 1.01267(15) 0.26251(12) 0.0239(5) Uani 1 1 d . . . . .
C24 C 0.1838(2) 1.21003(15) 0.16448(13) 0.0234(5) Uani 1 1 d . . . . .
H24 H 0.114369 1.180473 0.183601 0.028 Uiso 1 1 calc R U . . .
C11 C 0.3793(2) 0.90509(15) 0.53995(12) 0.0237(5) Uani 1 1 d . . . . .
C37 C 0.7122(2) 0.25809(15) 0.73543(12) 0.0250(5) Uani 1 1 d . . . . .
C7 C 0.6217(2) 0.62677(16) 0.71219(12) 0.0252(5) Uani 1 1 d . . . . .
H7 H 0.698963 0.645311 0.688277 0.030 Uiso 1 1 calc R U . . .
C5 C 0.3765(2) 0.63934(15) 0.71106(12) 0.0223(4) Uani 1 1 d . . . . .
H5 H 0.287055 0.666642 0.686417 0.027 Uiso 1 1 calc R U . . .
C6 C 0.4907(2) 0.66595(15) 0.67827(12) 0.0223(4) Uani 1 1 d . . . . .
C36 C 0.7699(2) 0.16750(15) 0.73287(12) 0.0230(5) Uani 1 1 d . . . . .
H36 H 0.769714 0.152579 0.686594 0.028 Uiso 1 1 calc R U . . .
C1 C 0.7818(2) 0.52455(18) 0.82085(13) 0.0316(6) Uani 1 1 d . . . . .
C41 C 0.6671(3) 0.40733(15) 0.53208(13) 0.0281(5) Uani 1 1 d . . . . .
C44 C 0.4520(3) 0.45742(15) 0.59997(13) 0.0262(5) Uani 1 1 d . . . . .
C18 C 0.5438(3) 0.77599(16) 0.40254(13) 0.0287(5) Uani 1 1 d . . . . .
H18 H 0.594418 0.714792 0.401933 0.034 Uiso 1 1 calc R U . . .
C40 C 0.5110(3) 0.38269(15) 0.66948(13) 0.0274(5) Uani 1 1 d . . . . .
C19 C 0.5177(3) 0.84781(16) 0.33448(13) 0.0292(5) Uani 1 1 d . . . . .
H19 H 0.551234 0.834961 0.288270 0.035 Uiso 1 1 calc R U . . .
C39 C 0.7336(3) 0.33759(16) 0.60226(13) 0.0305(5) Uani 1 1 d . . . . .
C13 C 0.2823(3) 1.06611(16) 0.47318(14) 0.0301(5) Uani 1 1 d . . . . .
H13 H 0.234073 1.127618 0.473952 0.036 Uiso 1 1 calc R U . . .
C42 C 0.7405(3) 0.41494(17) 0.46573(14) 0.0329(6) Uani 1 1 d . . . . .
H42 H 0.831698 0.373668 0.464964 0.039 Uiso 1 1 calc R U . . .
N4 N 1.2473(3) 0.17601(17) 0.94128(17) 0.0512(6) Uani 1 1 d . . . . .
C45 C 0.3194(3) 0.51640(16) 0.60057(13) 0.0304(5) Uani 1 1 d . . . . .
H45 H 0.268127 0.510710 0.645956 0.036 Uiso 1 1 calc R U . . .
C12 C 0.3106(3) 0.99428(17) 0.54114(14) 0.0312(5) Uani 1 1 d . . . . .
H12 H 0.282232 1.007294 0.587894 0.037 Uiso 1 1 calc R U . . .
C47 C 1.2631(3) 0.26021(19) 0.91921(16) 0.0403(6) Uani 1 1 d . . . . .
C46 C 1.4071(3) 0.2704(2) 0.91021(19) 0.0512(8) Uani 1 1 d . . . . .
H46A H 1.449504 0.251962 0.865635 0.077 Uiso 1 1 calc R U . . .
H46B H 1.464573 0.230987 0.955367 0.077 Uiso 1 1 calc R U . . .
H46C H 1.401413 0.335043 0.903724 0.077 Uiso 1 1 calc R U . . .
C48 C 1.1097(4) 0.1631(3) 0.9521(3) 0.0690(11) Uani 1 1 d . . . . .
H48A H 1.100703 0.130272 1.005155 0.104 Uiso 1 1 calc R U . . .
H48B H 1.097394 0.126869 0.919501 0.104 Uiso 1 1 calc R U . . .
H48C H 1.037875 0.223513 0.938990 0.104 Uiso 1 1 calc R U . . .
C49 C 1.3649(5) 0.0918(3) 0.9590(3) 0.0845(14) Uani 1 1 d . . . . .
H49A H 1.445415 0.102931 0.929098 0.127 Uiso 1 1 calc R U . . .
H49B H 1.339081 0.042557 0.946717 0.127 Uiso 1 1 calc R U . . .
H49C H 1.389533 0.073081 1.012991 0.127 Uiso 1 1 calc R U . . .
O23 O -0.0313(2) 1.31513(15) 0.35516(12) 0.0434(5) Uani 1 1 d . . . . .
O22 O 0.1057(3) 0.85174(19) 0.56842(15) 0.0592(6) Uani 1 1 d . . . . .
O2 O 0.9716(3) 0.03926(19) 0.58441(14) 0.0693(7) Uani 1 1 d G . . . .
H2A H 0.926762 0.038064 0.626511 0.104 Uiso 1 1 d G U . . .
H2B H 1.015960 -0.018434 0.588198 0.104 Uiso 1 1 d G U . . .
H23A H -0.063(6) 1.354(4) 0.314(3) 0.113(19) Uiso 1 1 d . . . . .
H23B H 0.057(5) 1.289(3) 0.345(2) 0.068(12) Uiso 1 1 d . . . . .
H22A H 0.090(5) 0.858(3) 0.519(3) 0.093(16) Uiso 1 1 d . . . . .
H22B H 0.076(6) 0.793(4) 0.594(3) 0.113(18) Uiso 1 1 d . . . . .
O2A O 0.8763(11) 0.5586(7) 0.7881(6) 0.067(3) Uani 0.5 1 d . U P A 1

loop_
_atom_site_aniso_label
_atom_site_aniso_U_11
_atom_site_aniso_U_22
_atom_site_aniso_U_33
_atom_site_aniso_U_23
_atom_site_aniso_U_13
_atom_site_aniso_U_12
Ca01 0.0117(2) 0.01079(19) 0.01180(19) 0.00290(14) -0.00062(14) -0.00237(15)
Ca02 0.0150(2) 0.01166(19) 0.0177(2) 0.00262(15) -0.00331(15) -0.00144(15)
Ca03 0.0171(2) 0.0251(2) 0.0217(2) 0.00387(18) -0.00204(17) -0.00589(17)
O12 0.0138(7) 0.0122(7) 0.0187(7) 0.0047(5) -0.0016(5) -0.0036(5)
O9 0.0134(7) 0.0182(7) 0.0282(8) 0.0034(6) -0.0042(6) -0.0064(6)
O11 0.0124(7) 0.0143(7) 0.0190(7) 0.0036(5) -0.0025(5) -0.0033(5)
O3 0.0207(8) 0.0228(7) 0.0142(7) 0.0004(6) -0.0003(6) -0.0081(6)
O1 0.0186(7) 0.0264(8) 0.0141(7) 0.0057(6) -0.0023(6) -0.0078(6)
O16 0.0303(9) 0.0189(7) 0.0217(8) -0.0047(6) -0.0046(6) -0.0001(6)
O10 0.0185(8) 0.0171(7) 0.0282(8) 0.0095(6) -0.0065(6) -0.0035(6)
O15 0.0234(8) 0.0151(7) 0.0207(7) 0.0000(6) -0.0059(6) 0.0032(6)
O6 0.0425(10) 0.0195(8) 0.0221(8) 0.0047(6) -0.0020(7) -0.0038(7)
O5 0.0337(9) 0.0315(9) 0.0185(8) 0.0002(7) -0.0001(7) -0.0044(7)
O8 0.0419(10) 0.0268(9) 0.0183(8) 0.0064(6) -0.0016(7) -0.0094(7)
O20 0.0312(9) 0.0314(9) 0.0222(8) -0.0054(7) 0.0025(7) 0.0005(7)
O14 0.0456(10) 0.0188(8) 0.0256(8) -0.0074(6) -0.0063(7) -0.0034(7)
O7 0.0359(10) 0.0180(8) 0.0357(10) 0.0081(7) 0.0062(8) -0.0002(7)
O13 0.0482(11) 0.0234(8) 0.0212(8) -0.0032(7) -0.0086(7) -0.0018(7)
O18 0.0363(10) 0.0347(9) 0.0214(9) 0.0032(7) 0.0000(7) 0.0048(8)
O4 0.0252(9) 0.0698(13) 0.0233(9) 0.0078(8) -0.0075(7) -0.0252(9)
N1 0.0211(9) 0.0223(9) 0.0170(9) 0.0062(7) -0.0028(7) -0.0056(7)
N2 0.0173(9) 0.0180(9) 0.0217(9) 0.0099(7) -0.0056(7) -0.0063(7)
O17 0.0328(10) 0.0473(11) 0.0319(10) 0.0106(8) -0.0007(8) 0.0133(9)
N3 0.0305(10) 0.0176(9) 0.0194(9) 0.0000(7) -0.0057(8) 0.0037(8)
O19 0.0372(11) 0.0320(10) 0.0750(15) -0.0025(10) 0.0084(10) -0.0183(9)
O21 0.0375(11) 0.0316(10) 0.0675(14) -0.0129(9) 0.0036(10) -0.0034(8)
C29 0.0135(10) 0.0142(9) 0.0152(9) 0.0001(8) -0.0010(7) -0.0026(8)
C28 0.0156(10) 0.0159(10) 0.0188(10) 0.0029(8) -0.0017(8) -0.0048(8)
C26 0.0153(10) 0.0169(10) 0.0166(10) 0.0023(8) -0.0014(8) -0.0040(8)
C27 0.0162(10) 0.0136(9) 0.0183(10) 0.0051(8) -0.0038(8) -0.0041(8)
C9 0.0234(11) 0.0213(11) 0.0183(10) 0.0037(8) -0.0037(8) -0.0064(9)
C30 0.0133(10) 0.0187(10) 0.0217(10) 0.0044(8) -0.0048(8) -0.0034(8)
C16 0.0141(10) 0.0210(10) 0.0206(10) 0.0048(8) -0.0042(8) -0.0050(8)
C17 0.0223(11) 0.0206(11) 0.0193(11) 0.0052(9) -0.0045(8) -0.0061(9)
O2B 0.015(2) 0.051(3) 0.017(2) 0.003(2) 0.0018(15) -0.008(2)
C25 0.0154(10) 0.0159(10) 0.0220(10) 0.0028(8) -0.0044(8) -0.0058(8)
C4 0.0191(11) 0.0217(10) 0.0173(10) -0.0018(8) -0.0013(8) -0.0054(8)
C3 0.0209(11) 0.0202(10) 0.0144(10) 0.0027(8) -0.0026(8) -0.0057(8)
C2 0.0181(11) 0.0282(11) 0.0181(10) 0.0024(9) -0.0025(8) -0.0065(9)
C15 0.0143(10) 0.0209(11) 0.0214(11) 0.0054(8) -0.0042(8) -0.0063(8)
C32 0.0245(11) 0.0191(10) 0.0202(11) -0.0022(8) -0.0038(8) -0.0022(9)
C22 0.0169(10) 0.0226(12) 0.0284(12) 0.0066(9) -0.0011(9) -0.0059(9)
C31 0.0268(12) 0.0226(11) 0.0228(11) -0.0039(9) -0.0053(9) -0.0033(9)
C20 0.0195(10) 0.0203(11) 0.0205(11) 0.0068(9) -0.0051(8) -0.0060(8)
C14 0.0167(10) 0.0210(11) 0.0254(11) 0.0057(9) -0.0018(8) -0.0048(8)
C10 0.0193(11) 0.0254(11) 0.0201(11) 0.0029(9) -0.0024(8) -0.0057(9)
C35 0.0172(10) 0.0161(10) 0.0221(11) -0.0018(8) -0.0016(8) -0.0009(8)
C8 0.0180(11) 0.0222(11) 0.0191(11) 0.0016(8) -0.0026(8) -0.0048(8)
C34 0.0198(10) 0.0155(10) 0.0226(11) -0.0022(8) -0.0037(8) -0.0009(8)
C38 0.0279(12) 0.0150(10) 0.0256(11) -0.0031(9) -0.0045(9) -0.0002(9)
C33 0.0241(11) 0.0159(10) 0.0202(10) 0.0002(8) -0.0058(8) -0.0016(8)
C43 0.0287(12) 0.0162(10) 0.0223(11) -0.0031(9) -0.0047(9) 0.0005(9)
C23 0.0187(11) 0.0194(10) 0.0213(11) 0.0096(8) -0.0065(8) -0.0059(8)
C21 0.0210(11) 0.0243(11) 0.0213(11) 0.0067(9) -0.0060(9) -0.0104(9)
C24 0.0169(10) 0.0206(11) 0.0266(11) 0.0071(9) -0.0032(8) -0.0090(8)
C11 0.0197(11) 0.0243(11) 0.0210(11) 0.0027(9) -0.0005(8) -0.0064(9)
C37 0.0274(12) 0.0173(10) 0.0206(11) 0.0015(8) -0.0063(9) 0.0019(9)
C7 0.0215(11) 0.0314(12) 0.0187(11) 0.0024(9) 0.0001(8) -0.0110(9)
C5 0.0198(11) 0.0232(11) 0.0184(10) 0.0010(8) -0.0042(8) -0.0042(9)
C6 0.0235(11) 0.0222(11) 0.0146(10) 0.0045(8) -0.0022(8) -0.0061(9)
C36 0.0248(11) 0.0207(11) 0.0191(10) -0.0040(8) -0.0038(8) -0.0011(9)
C1 0.0210(12) 0.0431(14) 0.0216(12) 0.0082(10) -0.0034(9) -0.0121(10)
C41 0.0315(13) 0.0203(11) 0.0230(11) -0.0013(9) -0.0039(9) 0.0020(9)
C44 0.0321(13) 0.0192(11) 0.0201(11) -0.0024(9) -0.0039(9) 0.0007(9)
C18 0.0338(13) 0.0198(11) 0.0223(11) 0.0027(9) -0.0015(9) -0.0014(9)
C40 0.0304(12) 0.0205(11) 0.0230(12) -0.0033(9) -0.0044(10) 0.0025(9)
C19 0.0355(13) 0.0258(12) 0.0181(11) 0.0015(9) -0.0007(9) -0.0045(10)
C39 0.0309(13) 0.0229(11) 0.0251(12) 0.0007(9) -0.0031(10) 0.0037(10)
C13 0.0286(12) 0.0209(11) 0.0304(12) 0.0019(9) 0.0023(10) -0.0017(9)
C42 0.0311(13) 0.0271(12) 0.0267(12) -0.0024(10) -0.0022(10) 0.0064(10)
N4 0.0419(14) 0.0351(13) 0.0703(18) -0.0118(12) 0.0080(12) -0.0068(11)
C45 0.0313(13) 0.0271(12) 0.0218(11) -0.0021(9) -0.0006(9) 0.0026(10)
C12 0.0326(13) 0.0270(12) 0.0246(12) 0.0012(10) 0.0019(10) -0.0038(10)
C47 0.0386(15) 0.0393(15) 0.0408(15) -0.0124(12) 0.0053(12) -0.0086(12)
C46 0.0392(16) 0.061(2) 0.0519(18) -0.0150(15) 0.0084(13) -0.0163(14)
C48 0.052(2) 0.0484(19) 0.110(3) -0.023(2) 0.016(2) -0.0213(16)
C49 0.065(3) 0.043(2) 0.130(4) -0.018(2) 0.001(3) 0.0007(18)
O23 0.0313(11) 0.0481(12) 0.0383(11) -0.0044(9) -0.0005(9) -0.0014(9)
O22 0.0556(14) 0.0669(16) 0.0526(15) -0.0040(12) -0.0004(11) -0.0265(12)
O2 0.0665(17) 0.0726(17) 0.0497(14) 0.0009(12) 0.0179(12) -0.0140(13)
O2A 0.030(4) 0.114(7) 0.036(4) 0.030(4) -0.010(3) -0.037(5)

loop_
_atom_type_symbol
_atom_type_description
_atom_type_scat_dispersion_real
_atom_type_scat_dispersion_imag
_atom_type_scat_source
C C 0.0033 0.0016 'International Tables Vol C Tables 4.2.6.8 and 6.1.1.4'
H H 0.0000 0.0000 'International Tables Vol C Tables 4.2.6.8 and 6.1.1.4'
Ca Ca 0.2262 0.3064 'International Tables Vol C Tables 4.2.6.8 and 6.1.1.4'
N N 0.0061 0.0033 'International Tables Vol C Tables 4.2.6.8 and 6.1.1.4'
O O 0.0106 0.0060 'International Tables Vol C Tables 4.2.6.8 and 6.1.1.4'

loop_
_geom_angle_atom_site_label_1
_geom_angle_atom_site_label_2
_geom_angle_atom_site_label_3
_geom_angle
_geom_angle_site_symmetry_1
_geom_angle_site_symmetry_3
_geom_angle_publ_flag
Ca03 Ca01 Ca01 114.024(15) 2_767 2_667 ?
O12 Ca01 Ca01 33.59(3) 2_676 2_667 ?
O12 Ca01 Ca01 34.37(3) 1_546 2_667 ?
O12 Ca01 Ca03 90.67(3) 2_676 2_767 ?
O12 Ca01 Ca03 132.08(4) 1_546 2_767 ?
O12 Ca01 O12 67.96(5) 1_546 2_676 ?
O12 Ca01 O9 121.80(5) 1_546 1_646 ?
O12 Ca01 O9 159.43(5) 2_676 1_646 ?
O12 Ca01 O11 116.01(5) 2_676 1_546 ?
O12 Ca01 O11 52.40(4) 1_546 1_546 ?
O12 Ca01 O10 116.87(5) 2_676 1_646 ?
O12 Ca01 O10 163.65(5) 1_546 1_646 ?
O12 Ca01 C29 26.21(5) 1_546 1_546 ?
O12 Ca01 C29 92.61(5) 2_676 1_546 ?
O12 Ca01 C26 143.92(5) 1_546 1_646 ?
O12 Ca01 C26 139.84(5) 2_676 1_646 ?
O9 Ca01 Ca01 152.21(4) 1_646 2_667 ?
O9 Ca01 Ca03 69.33(3) 1_646 2_767 ?
O9 Ca01 O10 48.50(4) 1_646 1_646 ?
O9 Ca01 C29 95.59(5) 1_646 1_546 ?
O9 Ca01 C26 23.73(5) 1_646 1_646 ?
O11 Ca01 Ca01 84.43(3) 1_546 2_667 ?
O11 Ca01 Ca03 111.42(3) 1_546 2_767 ?
O11 Ca01 O9 69.51(4) 1_546 1_646 ?
O11 Ca01 O10 115.28(4) 1_546 1_646 ?
O11 Ca01 C29 26.29(5) 1_546 1_546 ?
O11 Ca01 C26 91.76(5) 1_546 1_646 ?
O3 Ca01 Ca01 86.01(4) 2_667 2_667 ?
O3 Ca01 Ca03 35.53(4) 2_667 2_767 ?
O3 Ca01 O12 76.83(5) 2_667 2_676 ?
O3 Ca01 O12 96.66(5) 2_667 1_546 ?
O3 Ca01 O9 83.76(5) 2_667 1_646 ?
O3 Ca01 O11 88.16(5) 2_667 1_546 ?
O3 Ca01 O10 70.59(5) 2_667 1_646 ?
O3 Ca01 C29 94.31(5) 2_667 1_546 ?
O3 Ca01 C26 75.67(5) 2_667 1_646 ?
O1 Ca01 Ca01 103.08(4) . 2_667 ?
O1 Ca01 Ca03 89.22(4) . 2_767 ?
O1 Ca01 O12 79.08(5) . 2_676 ?
O1 Ca01 O12 124.93(5) . 1_546 ?
O1 Ca01 O9 104.55(5) . 1_646 ?
O1 Ca01 O11 153.24(5) . 1_546 ?
O1 Ca01 O3 117.69(5) . 2_667 ?
O1 Ca01 O10 71.13(5) . 1_646 ?
O1 Ca01 O14 76.28(6) . . ?
O1 Ca01 C29 143.44(6) . 1_546 ?
O1 Ca01 C26 88.46(5) . 1_646 ?
O10 Ca01 Ca01 148.00(4) 1_646 2_667 ?
O10 Ca01 Ca03 36.81(4) 1_646 2_767 ?
O10 Ca01 C29 141.12(5) 1_646 1_546 ?
O10 Ca01 C26 24.78(5) 1_646 1_646 ?
O14 Ca01 Ca01 103.47(5) . 2_667 ?
O14 Ca01 Ca03 142.03(5) . 2_767 ?
O14 Ca01 O12 83.31(6) . 1_546 ?
O14 Ca01 O12 119.78(5) . 2_676 ?
O14 Ca01 O9 80.50(5) . 1_646 ?
O14 Ca01 O11 76.99(6) . 1_546 ?
O14 Ca01 O3 161.33(5) . 2_667 ?
O14 Ca01 O10 105.42(6) . 1_646 ?
O14 Ca01 C29 77.40(6) . 1_546 ?
O14 Ca01 C26 93.32(6) . 1_646 ?
C29 Ca01 Ca01 59.49(4) 1_546 2_667 ?
C29 Ca01 Ca03 126.73(4) 1_546 2_767 ?
C29 Ca01 C26 118.05(5) 1_546 1_646 ?
C26 Ca01 Ca01 161.41(4) 1_646 2_667 ?
C26 Ca01 Ca03 50.77(4) 1_646 2_767 ?
O9 Ca02 O11 77.60(5) 1_646 1_546 ?
O9 Ca02 O20 87.76(6) 1_646 . ?
O9 Ca02 H20A 92.4 1_646 . ?
O9 Ca02 H20B 100.7 1_646 . ?
O9 Ca02 O19 177.60(8) 1_646 . ?
O11 Ca02 O20 94.24(5) 1_546 . ?
O11 Ca02 H20A 111.0 1_546 . ?
O11 Ca02 H20B 86.5 1_546 . ?
O11 Ca02 O19 102.10(6) 1_546 . ?
O15 Ca02 O9 93.31(5) 2_757 1_646 ?
O15 Ca02 O11 169.49(6) 2_757 1_546 ?
O15 Ca02 O20 79.99(6) 2_757 . ?
O15 Ca02 H20A 63.6 2_757 . ?
O15 Ca02 H20B 90.1 2_757 . ?
O15 Ca02 O19 86.77(7) 2_757 . ?
O20 Ca02 H20A 16.8 . . ?
O20 Ca02 H20B 16.8 . . ?
H20A Ca02 H20B 28.1 . . ?
O13 Ca02 O9 90.11(6) . 1_646 ?
O13 Ca02 O11 87.49(6) . 1_546 ?
O13 Ca02 O15 97.90(6) . 2_757 ?
O13 Ca02 O20 176.91(7) . . ?
O13 Ca02 H20A 161.4 . . ?
O13 Ca02 H20B 166.2 . . ?
O13 Ca02 O19 92.26(8) . . ?
O19 Ca02 O20 89.89(8) . . ?
O19 Ca02 H20A 85.5 . . ?
O19 Ca02 H20B 76.9 . . ?
Ca01 Ca03 Ca03 58.081(12) 2_767 2_767 ?
O3 Ca03 Ca01 32.43(3) 1_655 2_767 ?
O3 Ca03 Ca03 89.74(4) 1_655 2_767 ?
O3 Ca03 C26 70.46(5) 1_655 2_676 ?
O3 Ca03 C8 26.16(5) 1_655 1_655 ?
O1 Ca03 Ca01 137.06(4) . 2_767 ?
O1 Ca03 Ca03 83.41(4) . 2_767 ?
O1 Ca03 O3 165.78(5) . 1_655 ?
O1 Ca03 O10 96.66(5) . 2_676 ?
O1 Ca03 O10 72.19(5) . 1_646 ?
O1 Ca03 O4 126.52(5) . 1_655 ?
O1 Ca03 C26 95.53(5) . 2_676 ?
O1 Ca03 C8 150.66(5) . 1_655 ?
O10 Ca03 Ca01 82.12(4) 1_646 2_767 ?
O10 Ca03 Ca01 40.63(4) 2_676 2_767 ?
O10 Ca03 Ca03 32.28(4) 1_646 2_767 ?
O10 Ca03 Ca03 32.87(3) 2_676 2_767 ?
O10 Ca03 O3 71.32(5) 2_676 1_655 ?
O10 Ca03 O3 107.92(5) 1_646 1_655 ?
O10 Ca03 O10 65.16(6) 2_676 1_646 ?
O10 Ca03 C26 21.89(5) 2_676 2_676 ?
O10 Ca03 C26 85.24(5) 1_646 2_676 ?
O10 Ca03 C8 86.94(6) 2_676 1_655 ?
O10 Ca03 C8 134.07(6) 1_646 1_655 ?
O4 Ca03 Ca01 77.39(4) 1_655 2_767 ?
O4 Ca03 Ca03 131.78(5) 1_655 2_767 ?
O4 Ca03 O3 51.55(5) 1_655 1_655 ?
O4 Ca03 O10 159.15(6) 1_655 1_646 ?
O4 Ca03 O10 100.51(6) 1_655 2_676 ?
O4 Ca03 C26 83.80(6) 1_655 2_676 ?
O4 Ca03 C8 25.46(6) 1_655 1_655 ?
O21 Ca03 Ca01 104.89(6) . 2_767 ?
O21 Ca03 Ca03 107.39(6) . 2_767 ?
O21 Ca03 O3 89.67(7) . 1_655 ?
O21 Ca03 O1 104.25(7) . . ?
O21 Ca03 O10 132.03(7) . 2_676 ?
O21 Ca03 O10 80.84(7) . 1_646 ?
O21 Ca03 O4 100.64(8) . 1_655 ?
O21 Ca03 C26 150.89(7) . 2_676 ?
O21 Ca03 O2B 105.41(17) . . ?
O21 Ca03 C8 94.42(7) . 1_655 ?
O21 Ca03 O2A 118.7(3) . . ?
C26 Ca03 Ca01 47.57(4) 2_676 2_767 ?
C26 Ca03 Ca03 53.43(4) 2_676 2_767 ?
O2B Ca03 Ca01 141.6(2) . 2_767 ?
O2B Ca03 Ca03 131.1(2) . 2_767 ?
O2B Ca03 O3 125.8(2) . 1_655 ?
O2B Ca03 O1 53.7(2) . . ?
O2B Ca03 O10 125.6(2) . 1_646 ?
O2B Ca03 O10 121.61(16) . 2_676 ?
O2B Ca03 O4 74.4(2) . 1_655 ?
O2B Ca03 C26 103.49(16) . 2_676 ?
O2B Ca03 C8 99.8(2) . 1_655 ?
C8 Ca03 Ca01 54.80(4) 1_655 2_767 ?
C8 Ca03 Ca03 112.62(5) 1_655 2_767 ?
C8 Ca03 C26 77.21(6) 1_655 2_676 ?
O2A Ca03 Ca01 130.6(2) . 2_767 ?
O2A Ca03 Ca03 121.9(3) . 2_767 ?
O2A Ca03 O3 122.1(3) . 1_655 ?
O2A Ca03 O1 53.5(3) . . ?
O2A Ca03 O10 124.8(3) . 1_646 ?
O2A Ca03 O10 108.5(3) . 2_676 ?
O2A Ca03 O4 73.0(3) . 1_655 ?
O2A Ca03 C26 90.2(2) . 2_676 ?
O2A Ca03 O2B 13.3(3) . . ?
O2A Ca03 C8 97.7(3) . 1_655 ?
Ca01 O12 Ca01 112.04(5) 1_564 2_676 ?
C29 O12 Ca01 146.46(13) . 2_676 ?
C29 O12 Ca01 94.52(11) . 1_564 ?
Ca02 O9 Ca01 101.51(5) 1_464 1_464 ?
C26 O9 Ca01 98.08(12) . 1_464 ?
C26 O9 Ca02 160.39(13) . 1_464 ?
Ca02 O11 Ca01 103.70(5) 1_564 1_564 ?
C29 O11 Ca01 90.55(11) . 1_564 ?
C29 O11 Ca02 148.67(13) . 1_564 ?
Ca01 O3 Ca03 112.04(6) 2_667 1_455 ?
C8 O3 Ca01 134.70(14) . 2_667 ?
C8 O3 Ca03 91.05(12) . 1_455 ?
Ca01 O1 Ca03 116.08(6) . . ?
C1 O1 Ca01 153.32(14) . . ?
C1 O1 Ca03 90.53(13) . . ?
Ca03 O10 Ca01 100.43(5) 1_464 1_464 ?
Ca03 O10 Ca01 102.56(6) 2_676 1_464 ?
Ca03 O10 Ca03 114.84(6) 2_676 1_464 ?
C26 O10 Ca01 91.86(12) . 1_464 ?
C26 O10 Ca03 128.08(14) . 1_464 ?
C26 O10 Ca03 111.10(13) . 2_676 ?
C35 O15 Ca02 134.20(14) . 2_757 ?
Ca02 O20 H20A 109.5 . . ?
Ca02 O20 H20B 109.6 . . ?
H20A O20 H20B 104.4 . . ?
C31 O14 Ca01 144.54(15) . . ?
C31 O13 Ca02 129.96(15) . . ?
C8 O4 Ca03 95.80(13) . 1_455 ?
C9 N1 C6 117.89(18) . . ?
C10 N1 C9 124.84(17) . . ?
C10 N1 C6 117.09(18) . . ?
C22 N2 C23 116.20(18) . . ?
C22 N2 C21 125.83(17) . . ?
C21 N2 C23 117.96(19) . . ?
C40 N3 C37 117.36(19) . . ?
C39 N3 C37 117.98(18) . . ?
C39 N3 C40 124.54(18) . . ?
Ca02 O19 H19A 131(2) . . ?
Ca02 O19 H19B 128.7(19) . . ?
H19A O19 H19B 95(3) . . ?
C47 O21 Ca03 156.1(2) . . ?
O12 C29 Ca01 59.28(10) . 1_564 ?
O12 C29 C28 119.16(17) . . ?
O11 C29 Ca01 63.16(10) . 1_564 ?
O11 C29 O12 122.09(18) . . ?
O11 C29 C28 118.75(17) . . ?
C28 C29 Ca01 174.01(14) . 1_564 ?
C27 C28 C29 120.29(17) . . ?
C27 C28 C30 119.44(19) . . ?
C30 C28 C29 120.21(18) . . ?
Ca01 C26 Ca03 81.66(5) 1_464 2_676 ?
O9 C26 Ca01 58.19(10) . 1_464 ?
O9 C26 Ca03 122.21(14) . 2_676 ?
O9 C26 O10 121.50(18) . . ?
O9 C26 C25 121.61(17) . . ?
O10 C26 Ca01 63.35(10) . 1_464 ?
O10 C26 Ca03 47.01(11) . 2_676 ?
O10 C26 C25 116.79(18) . . ?
C25 C26 Ca01 174.86(15) . 1_464 ?
C25 C26 Ca03 94.83(12) . 2_676 ?
C28 C27 H27 119.5 . . ?
C28 C27 C25 121.08(18) . . ?
C25 C27 H27 119.5 . . ?
O6 C9 N1 120.54(19) . . ?
O6 C9 C17 122.8(2) . . ?
N1 C9 C17 116.66(19) . . ?
C28 C30 H30 120.4 . . ?
C23 C30 C28 119.18(19) . . ?
C23 C30 H30 120.4 . . ?
C17 C16 C15 119.3(2) . . ?
C11 C16 C17 121.60(19) . . ?
C11 C16 C15 119.0(2) . . ?
C16 C17 C9 119.6(2) . . ?
C18 C17 C9 120.2(2) . . ?
C18 C17 C16 120.20(19) . . ?
C1 O2B Ca03 93.0(5) . . ?
O2A O2B Ca03 79.8(19) . . ?
O2A O2B C1 77(2) . . ?
C27 C25 C26 119.55(17) . . ?
C27 C25 C24 119.28(19) . . ?
C24 C25 C26 121.05(18) . . ?
C3 C4 C8 120.16(18) . . ?
C3 C4 C5 119.4(2) . . ?
C5 C4 C8 120.38(19) . . ?
C4 C3 H3 119.7 . . ?
C2 C3 C4 120.53(19) . . ?
C2 C3 H3 119.7 . . ?
C3 C2 C7 119.7(2) . . ?
C3 C2 C1 121.92(19) . . ?
C7 C2 C1 118.2(2) . . ?
C20 C15 C16 119.5(2) . . ?
C20 C15 C14 121.55(19) . . ?
C14 C15 C16 119.0(2) . . ?
C38 C32 C31 119.69(19) . . ?
C33 C32 C31 120.35(19) . . ?
C33 C32 C38 120.0(2) . . ?
O7 C22 N2 120.4(2) . . ?
O7 C22 C14 122.7(2) . . ?
N2 C22 C14 116.9(2) . . ?
O14 C31 O13 125.7(2) . . ?
O14 C31 C32 117.52(19) . . ?
O13 C31 C32 116.7(2) . . ?
C15 C20 C21 119.7(2) . . ?
C19 C20 C15 120.14(19) . . ?
C19 C20 C21 120.2(2) . . ?
C15 C14 C22 119.7(2) . . ?
C13 C14 C15 120.9(2) . . ?
C13 C14 C22 119.4(2) . . ?
O5 C10 N1 120.54(19) . . ?
O5 C10 C11 122.3(2) . . ?
N1 C10 C11 117.20(19) . . ?
O16 C35 C34 118.13(18) . . ?
O15 C35 O16 124.93(19) . . ?
O15 C35 C34 116.93(19) . . ?
O3 C8 Ca03 62.79(11) . 1_455 ?
O3 C8 C4 118.53(18) . . ?
O4 C8 Ca03 58.73(12) . 1_455 ?
O4 C8 O3 121.3(2) . . ?
O4 C8 C4 120.20(19) . . ?
C4 C8 Ca03 175.29(16) . 1_455 ?
C33 C34 C35 120.24(18) . . ?
C36 C34 C35 119.82(19) . . ?
C36 C34 C33 119.90(19) . . ?
C32 C38 H38 120.3 . . ?
C37 C38 C32 119.3(2) . . ?
C37 C38 H38 120.3 . . ?
C32 C33 C34 120.14(19) . . ?
C32 C33 H33 119.9 . . ?
C34 C33 H33 119.9 . . ?
C41 C43 C43 118.9(3) . 2_666 ?
C44 C43 C43 119.5(3) . 2_666 ?
C44 C43 C41 121.6(2) . . ?
C30 C23 N2 118.39(18) . . ?
C30 C23 C24 121.87(19) . . ?
C24 C23 N2 119.66(19) . . ?
O8 C21 N2 120.55(19) . . ?
O8 C21 C20 123.1(2) . . ?
N2 C21 C20 116.4(2) . . ?
C25 C24 H24 120.4 . . ?
C23 C24 C25 119.14(19) . . ?
C23 C24 H24 120.4 . . ?
C16 C11 C10 119.6(2) . . ?
C12 C11 C16 121.1(2) . . ?
C12 C11 C10 119.3(2) . . ?
C38 C37 N3 119.55(19) . . ?
C38 C37 C36 120.86(19) . . ?
C36 C37 N3 119.6(2) . . ?
C2 C7 H7 120.3 . . ?
C6 C7 C2 119.5(2) . . ?
C6 C7 H7 120.3 . . ?
C4 C5 H5 120.4 . . ?
C6 C5 C4 119.22(19) . . ?
C6 C5 H5 120.4 . . ?
C7 C6 N1 119.39(19) . . ?
C7 C6 C5 121.64(19) . . ?
C5 C6 N1 118.92(19) . . ?
C34 C36 C37 119.7(2) . . ?
C34 C36 H36 120.2 . . ?
C37 C36 H36 120.2 . . ?
O1 C1 O2B 120.9(5) . . ?
O1 C1 C2 119.8(2) . . ?
O1 C1 O2A 118.9(5) . . ?
O2B C1 C2 119.0(5) . . ?
O2A C1 O2B 25.2(6) . . ?
O2A C1 C2 117.6(5) . . ?
C43 C41 C39 119.7(2) . . ?
C42 C41 C43 120.7(2) . . ?
C42 C41 C39 119.6(2) . . ?
C43 C44 C40 119.9(2) . . ?
C45 C44 C43 120.6(2) . . ?
C45 C44 C40 119.4(2) . . ?
C17 C18 H18 119.7 . . ?
C17 C18 C19 120.6(2) . . ?
C19 C18 H18 119.7 . . ?
O18 C40 N3 120.5(2) . . ?
O18 C40 C44 122.8(2) . . ?
N3 C40 C44 116.6(2) . . ?
C20 C19 C18 120.2(2) . . ?
C20 C19 H19 119.9 . . ?
C18 C19 H19 119.9 . . ?
O17 C39 N3 120.4(2) . . ?
O17 C39 C41 122.4(2) . . ?
N3 C39 C41 117.2(2) . . ?
C14 C13 H13 120.0 . . ?
C14 C13 C12 120.1(2) . . ?
C12 C13 H13 120.0 . . ?
C41 C42 H42 120.0 . . ?
C41 C42 C45 120.1(2) . 2_666 ?
C45 C42 H42 120.0 2_666 . ?
C47 N4 C48 121.4(3) . . ?
C47 N4 C49 122.9(3) . . ?
C48 N4 C49 115.6(3) . . ?
C44 C45 C42 120.1(2) . 2_666 ?
C44 C45 H45 119.9 . . ?
C42 C45 H45 119.9 2_666 . ?
C11 C12 C13 120.0(2) . . ?
C11 C12 H12 120.0 . . ?
C13 C12 H12 120.0 . . ?
O21 C47 N4 120.6(3) . . ?
O21 C47 C46 119.7(3) . . ?
N4 C47 C46 119.7(3) . . ?
C47 C46 H46A 109.5 . . ?
C47 C46 H46B 109.5 . . ?
C47 C46 H46C 109.5 . . ?
H46A C46 H46B 109.5 . . ?
H46A C46 H46C 109.5 . . ?
H46B C46 H46C 109.5 . . ?
N4 C48 H48A 109.5 . . ?
N4 C48 H48B 109.5 . . ?
N4 C48 H48C 109.5 . . ?
H48A C48 H48B 109.5 . . ?
H48A C48 H48C 109.5 . . ?
H48B C48 H48C 109.5 . . ?
N4 C49 H49A 109.5 . . ?
N4 C49 H49B 109.5 . . ?
N4 C49 H49C 109.5 . . ?
H49A C49 H49B 109.5 . . ?
H49A C49 H49C 109.5 . . ?
H49B C49 H49C 109.5 . . ?
H23A O23 H23B 104(4) . . ?
H22A O22 H22B 101(4) . . ?
H2A O2 H2B 104.6 . . ?
O2B O2A Ca03 86.9(19) . . ?
O2B O2A C1 77(2) . . ?
C1 O2A Ca03 94.7(5) . . ?

loop_
_geom_bond_atom_site_label_1
_geom_bond_atom_site_label_2
_geom_bond_distance
_geom_bond_site_symmetry_2
_geom_bond_publ_flag
Ca01 Ca01 4.1187(7) 2_667 ?
Ca01 Ca03 4.0928(6) 2_767 ?
Ca01 O12 2.4581(14) 1_546 ?
Ca01 O12 2.5085(14) 2_676 ?
Ca01 O9 2.6208(14) 1_646 ?
Ca01 O11 2.5437(14) 1_546 ?
Ca01 O3 2.3679(15) 2_667 ?
Ca01 O1 2.3211(14) . ?
Ca01 O10 2.7305(15) 1_646 ?
Ca01 O14 2.3339(16) . ?
Ca01 C29 2.851(2) 1_546 ?
Ca01 C26 3.053(2) 1_646 ?
Ca02 O9 2.3478(15) 1_646 ?
Ca02 O11 2.3520(14) 1_546 ?
Ca02 O15 2.2935(15) 2_757 ?
Ca02 O20 2.3670(17) . ?
Ca02 H20A 2.7698 . ?
Ca02 H20B 2.7704 . ?
Ca02 O13 2.2735(16) . ?
Ca02 O19 2.3583(19) . ?
Ca03 Ca03 4.2681(9) 2_767 ?
Ca03 O3 2.5660(15) 1_655 ?
Ca03 O1 2.4650(15) . ?
Ca03 O10 2.5528(16) 1_646 ?
Ca03 O10 2.5122(18) 2_676 ?
Ca03 O4 2.4785(17) 1_655 ?
Ca03 O21 2.2355(19) . ?
Ca03 C26 3.204(2) 2_676 ?
Ca03 O2B 2.408(9) . ?
Ca03 C8 2.885(2) 1_655 ?
Ca03 O2A 2.374(10) . ?
O12 C29 1.263(2) . ?
O9 C26 1.241(3) . ?
O11 C29 1.263(2) . ?
O3 C8 1.272(3) . ?
O1 C1 1.264(3) . ?
O16 C35 1.258(3) . ?
O10 C26 1.281(2) . ?
O15 C35 1.258(3) . ?
O6 C9 1.213(3) . ?
O5 C10 1.215(3) . ?
O8 C21 1.211(3) . ?
O20 H20A 0.8508 . ?
O20 H20B 0.8510 . ?
O14 C31 1.249(3) . ?
O7 C22 1.216(3) . ?
O13 C31 1.257(3) . ?
O18 C40 1.214(3) . ?
O4 C8 1.247(3) . ?
N1 C9 1.404(3) . ?
N1 C10 1.394(3) . ?
N1 C6 1.458(3) . ?
N2 C22 1.394(3) . ?
N2 C23 1.451(3) . ?
N2 C21 1.397(3) . ?
O17 C39 1.210(3) . ?
N3 C37 1.447(3) . ?
N3 C40 1.409(3) . ?
N3 C39 1.407(3) . ?
O19 H19A 0.883(18) . ?
O19 H19B 0.916(17) . ?
O21 C47 1.262(3) . ?
C29 C28 1.496(3) . ?
C28 C27 1.388(3) . ?
C28 C30 1.393(3) . ?
C26 C25 1.498(3) . ?
C27 H27 0.9500 . ?
C27 C25 1.391(3) . ?
C9 C17 1.488(3) . ?
C30 H30 0.9500 . ?
C30 C23 1.378(3) . ?
C16 C17 1.410(3) . ?
C16 C15 1.416(3) . ?
C16 C11 1.405(3) . ?
C17 C18 1.373(3) . ?
O2B C1 1.268(10) . ?
O2B O2A 0.554(13) . ?
C25 C24 1.392(3) . ?
C4 C3 1.395(3) . ?
C4 C8 1.501(3) . ?
C4 C5 1.397(3) . ?
C3 H3 0.9500 . ?
C3 C2 1.389(3) . ?
C2 C7 1.391(3) . ?
C2 C1 1.507(3) . ?
C15 C20 1.410(3) . ?
C15 C14 1.411(3) . ?
C32 C31 1.512(3) . ?
C32 C38 1.392(3) . ?
C32 C33 1.389(3) . ?
C22 C14 1.477(3) . ?
C20 C21 1.487(3) . ?
C20 C19 1.379(3) . ?
C14 C13 1.375(3) . ?
C10 C11 1.482(3) . ?
C35 C34 1.511(3) . ?
C34 C33 1.390(3) . ?
C34 C36 1.385(3) . ?
C38 H38 0.9500 . ?
C38 C37 1.383(3) . ?
C33 H33 0.9500 . ?
C43 C43 1.412(4) 2_666 ?
C43 C41 1.407(3) . ?
C43 C44 1.406(3) . ?
C23 C24 1.385(3) . ?
C24 H24 0.9500 . ?
C11 C12 1.376(3) . ?
C37 C36 1.387(3) . ?
C7 H7 0.9500 . ?
C7 C6 1.375(3) . ?
C5 H5 0.9500 . ?
C5 C6 1.384(3) . ?
C36 H36 0.9500 . ?
C1 O2A 1.267(11) . ?
C41 C39 1.477(3) . ?
C41 C42 1.381(4) . ?
C44 C40 1.481(3) . ?
C44 C45 1.374(3) . ?
C18 H18 0.9500 . ?
C18 C19 1.406(3) . ?
C19 H19 0.9500 . ?
C13 H13 0.9500 . ?
C13 C12 1.405(3) . ?
C42 H42 0.9500 . ?
C42 C45 1.404(3) 2_666 ?
N4 C47 1.334(4) . ?
N4 C48 1.451(4) . ?
N4 C49 1.455(4) . ?
C45 H45 0.9500 . ?
C12 H12 0.9500 . ?
C47 C46 1.496(4) . ?
C46 H46A 0.9800 . ?
C46 H46B 0.9800 . ?
C46 H46C 0.9800 . ?
C48 H48A 0.9800 . ?
C48 H48B 0.9800 . ?
C48 H48C 0.9800 . ?
C49 H49A 0.9800 . ?
C49 H49B 0.9800 . ?
C49 H49C 0.9800 . ?
O23 H23A 0.83(6) . ?
O23 H23B 0.89(5) . ?
O22 H22A 0.90(5) . ?
O22 H22B 1.04(6) . ?
O2 H2A 0.8701 . ?
O2 H2B 0.8699 . ?

loop_
_geom_torsion_atom_site_label_1
_geom_torsion_atom_site_label_2
_geom_torsion_atom_site_label_3
_geom_torsion_atom_site_label_4
_geom_torsion
_geom_torsion_site_symmetry_1
_geom_torsion_site_symmetry_2
_geom_torsion_site_symmetry_3
_geom_torsion_site_symmetry_4
_geom_torsion_publ_flag
Ca01 O12 C29 Ca01 -143.2(2) 2_676 . . 1_564 ?
Ca01 O12 C29 O11 7.0(2) 1_564 . . . ?
Ca01 O12 C29 O11 -136.16(19) 2_676 . . . ?
Ca01 O12 C29 C28 -173.32(16) 1_564 . . . ?
Ca01 O12 C29 C28 43.5(3) 2_676 . . . ?
Ca01 O9 C26 Ca03 53.66(13) 1_464 . . 2_676 ?
Ca01 O9 C26 O10 -2.3(2) 1_464 . . . ?
Ca01 O9 C26 C25 173.96(17) 1_464 . . . ?
Ca01 O11 C29 O12 -6.8(2) 1_564 . . . ?
Ca01 O11 C29 C28 173.58(17) 1_564 . . . ?
Ca01 O3 C8 Ca03 -123.10(17) 2_667 . . 1_455 ?
Ca01 O3 C8 O4 -117.3(2) 2_667 . . . ?
Ca01 O3 C8 C4 62.0(3) 2_667 . . . ?
Ca01 O1 C1 O2B -162.7(4) . . . . ?
Ca01 O1 C1 C2 10.6(5) . . . . ?
Ca01 O1 C1 O2A 168.2(6) . . . . ?
Ca01 O10 C26 Ca03 -104.23(9) 1_464 . . 2_676 ?
Ca01 O10 C26 O9 2.2(2) 1_464 . . . ?
Ca01 O10 C26 C25 -174.25(16) 1_464 . . . ?
Ca01 O14 C31 O13 16.4(5) . . . . ?
Ca01 O14 C31 C32 -164.72(19) . . . . ?
Ca02 O9 C26 Ca01 -177.4(5) 1_464 . . 1_464 ?
Ca02 O9 C26 Ca03 -123.7(4) 1_464 . . 2_676 ?
Ca02 O9 C26 O10 -179.7(3) 1_464 . . . ?
Ca02 O9 C26 C25 -3.4(6) 1_464 . . . ?
Ca02 O11 C29 Ca01 -118.1(2) 1_564 . . 1_564 ?
Ca02 O11 C29 O12 -124.9(2) 1_564 . . . ?
Ca02 O11 C29 C28 55.5(3) 1_564 . . . ?
Ca02 O15 C35 O16 42.1(3) 2_757 . . . ?
Ca02 O15 C35 C34 -136.93(17) 2_757 . . . ?
Ca02 O13 C31 O14 -9.9(4) . . . . ?
Ca02 O13 C31 C32 171.20(15) . . . . ?
Ca03 O3 C8 O4 5.8(2) 1_455 . . . ?
Ca03 O3 C8 C4 -174.89(17) 1_455 . . . ?
Ca03 O1 C1 O2B 13.7(4) . . . . ?
Ca03 O1 C1 C2 -173.0(2) . . . . ?
Ca03 O1 C1 O2A -15.4(6) . . . . ?
Ca03 O10 C26 Ca01 -104.81(14) 1_464 . . 1_464 ?
Ca03 O10 C26 Ca01 104.23(9) 2_676 . . 1_464 ?
Ca03 O10 C26 Ca03 150.96(18) 1_464 . . 2_676 ?
Ca03 O10 C26 O9 106.5(2) 2_676 . . . ?
Ca03 O10 C26 O9 -102.6(2) 1_464 . . . ?
Ca03 O10 C26 C25 -70.0(2) 2_676 . . . ?
Ca03 O10 C26 C25 80.9(2) 1_464 . . . ?
Ca03 O4 C8 O3 -6.0(2) 1_455 . . . ?
Ca03 O4 C8 C4 174.67(17) 1_455 . . . ?
Ca03 O21 C47 N4 159.7(4) . . . . ?
Ca03 O21 C47 C46 -20.4(7) . . . . ?
Ca03 C26 C25 C27 -62.5(2) 2_676 . . . ?
Ca03 C26 C25 C24 113.4(2) 2_676 . . . ?
Ca03 O2B C1 O1 -14.1(4) . . . . ?
Ca03 O2B C1 C2 172.6(2) . . . . ?
Ca03 O2B C1 O2A 78.9(19) . . . . ?
Ca03 O2B O2A C1 -95.5(2) . . . . ?
O12 C29 C28 C27 11.5(3) . . . . ?
O12 C29 C28 C30 -165.9(2) . . . . ?
O9 C26 C25 C27 164.7(2) . . . . ?
O9 C26 C25 C24 -19.5(3) . . . . ?
O11 C29 C28 C27 -168.81(19) . . . . ?
O11 C29 C28 C30 13.8(3) . . . . ?
O1 C1 O2A Ca03 16.0(6) . . . . ?
O1 C1 O2A O2B 101.8(19) . . . . ?
O16 C35 C34 C33 175.5(2) . . . . ?
O16 C35 C34 C36 -6.9(3) . . . . ?
O10 C26 C25 C27 -18.8(3) . . . . ?
O10 C26 C25 C24 157.0(2) . . . . ?
O15 C35 C34 C33 -5.4(3) . . . . ?
O15 C35 C34 C36 172.2(2) . . . . ?
O6 C9 C17 C16 -178.7(2) . . . . ?
O6 C9 C17 C18 1.4(4) . . . . ?
O5 C10 C11 C16 176.7(2) . . . . ?
O5 C10 C11 C12 -3.9(3) . . . . ?
O7 C22 C14 C15 -177.4(2) . . . . ?
O7 C22 C14 C13 0.7(3) . . . . ?
N1 C9 C17 C16 1.1(3) . . . . ?
N1 C9 C17 C18 -178.8(2) . . . . ?
N1 C10 C11 C16 -2.7(3) . . . . ?
N1 C10 C11 C12 176.7(2) . . . . ?
N2 C22 C14 C15 1.4(3) . . . . ?
N2 C22 C14 C13 179.6(2) . . . . ?
N2 C23 C24 C25 175.5(2) . . . . ?
N3 C37 C36 C34 -179.9(2) . . . . ?
C29 C28 C27 C25 -178.1(2) . . . . ?
C29 C28 C30 C23 178.7(2) . . . . ?
C28 C27 C25 C26 175.2(2) . . . . ?
C28 C27 C25 C24 -0.7(3) . . . . ?
C28 C30 C23 N2 -177.0(2) . . . . ?
C28 C30 C23 C24 -0.4(4) . . . . ?
C26 C25 C24 C23 -174.3(2) . . . . ?
C27 C28 C30 C23 1.2(3) . . . . ?
C27 C25 C24 C23 1.5(3) . . . . ?
C9 N1 C10 O5 -171.8(2) . . . . ?
C9 N1 C10 C11 7.7(3) . . . . ?
C9 N1 C6 C7 73.0(3) . . . . ?
C9 N1 C6 C5 -109.6(2) . . . . ?
C9 C17 C18 C19 179.4(2) . . . . ?
C30 C28 C27 C25 -0.7(3) . . . . ?
C30 C23 C24 C25 -1.0(4) . . . . ?
C16 C17 C18 C19 -0.5(4) . . . . ?
C16 C15 C20 C21 179.72(19) . . . . ?
C16 C15 C20 C19 -1.2(3) . . . . ?
C16 C15 C14 C22 179.12(19) . . . . ?
C16 C15 C14 C13 1.0(3) . . . . ?
C16 C11 C12 C13 0.2(4) . . . . ?
C17 C16 C15 C20 0.4(3) . . . . ?
C17 C16 C15 C14 -178.69(19) . . . . ?
C17 C16 C11 C10 -2.6(3) . . . . ?
C17 C16 C11 C12 178.1(2) . . . . ?
C17 C18 C19 C20 -0.3(4) . . . . ?
O2B C1 O2A Ca03 -85.7(19) . . . . ?
C4 C3 C2 C7 -0.1(3) . . . . ?
C4 C3 C2 C1 174.9(2) . . . . ?
C4 C5 C6 N1 -176.5(2) . . . . ?
C4 C5 C6 C7 0.8(3) . . . . ?
C3 C4 C8 O3 24.7(3) . . . . ?
C3 C4 C8 O4 -155.9(2) . . . . ?
C3 C4 C5 C6 -0.2(3) . . . . ?
C3 C2 C7 C6 0.7(4) . . . . ?
C3 C2 C1 O1 -16.7(4) . . . . ?
C3 C2 C1 O2B 156.7(4) . . . . ?
C3 C2 C1 O2A -174.6(6) . . . . ?
C2 C7 C6 N1 176.3(2) . . . . ?
C2 C7 C6 C5 -1.1(4) . . . . ?
C2 C1 O2A Ca03 174.2(2) . . . . ?
C2 C1 O2A O2B -100.1(19) . . . . ?
C15 C16 C17 C9 -179.41(19) . . . . ?
C15 C16 C17 C18 0.5(3) . . . . ?
C15 C16 C11 C10 -179.80(19) . . . . ?
C15 C16 C11 C12 0.8(3) . . . . ?
C15 C20 C21 O8 179.4(2) . . . . ?
C15 C20 C21 N2 0.9(3) . . . . ?
C15 C20 C19 C18 1.2(4) . . . . ?
C15 C14 C13 C12 0.0(4) . . . . ?
C32 C38 C37 N3 176.7(2) . . . . ?
C32 C38 C37 C36 -3.4(4) . . . . ?
C22 N2 C23 C30 95.9(3) . . . . ?
C22 N2 C23 C24 -80.8(3) . . . . ?
C22 N2 C21 O8 -177.8(2) . . . . ?
C22 N2 C21 C20 0.8(3) . . . . ?
C22 C14 C13 C12 -178.1(2) . . . . ?
C31 C32 C38 C37 -176.7(2) . . . . ?
C31 C32 C33 C34 179.4(2) . . . . ?
C20 C15 C14 C22 0.1(3) . . . . ?
C20 C15 C14 C13 -178.0(2) . . . . ?
C14 C15 C20 C21 -1.3(3) . . . . ?
C14 C15 C20 C19 177.8(2) . . . . ?
C14 C13 C12 C11 -0.6(4) . . . . ?
C10 N1 C9 O6 172.9(2) . . . . ?
C10 N1 C9 C17 -6.9(3) . . . . ?
C10 N1 C6 C7 -102.5(2) . . . . ?
C10 N1 C6 C5 74.9(3) . . . . ?
C10 C11 C12 C13 -179.2(2) . . . . ?
C35 C34 C33 C32 175.7(2) . . . . ?
C35 C34 C36 C37 -175.2(2) . . . . ?
C8 C4 C3 C2 -177.1(2) . . . . ?
C8 C4 C5 C6 176.8(2) . . . . ?
C38 C32 C31 O14 -7.4(3) . . . . ?
C38 C32 C31 O13 171.6(2) . . . . ?
C38 C32 C33 C34 -1.3(3) . . . . ?
C38 C37 C36 C34 0.2(4) . . . . ?
C33 C32 C31 O14 171.9(2) . . . . ?
C33 C32 C31 O13 -9.1(3) . . . . ?
C33 C32 C38 C37 4.0(4) . . . . ?
C33 C34 C36 C37 2.5(3) . . . . ?
C43 C43 C41 C39 178.0(3) 2_666 . . . ?
C43 C43 C41 C42 -1.4(4) 2_666 . . . ?
C43 C43 C44 C40 176.5(3) 2_666 . . . ?
C43 C43 C44 C45 -1.8(4) 2_666 . . . ?
C43 C41 C39 O17 -176.7(3) . . . . ?
C43 C41 C39 N3 3.8(4) . . . . ?
C43 C41 C42 C45 2.2(4) . . . 2_666 ?
C43 C44 C40 O18 -171.5(2) . . . . ?
C43 C44 C40 N3 7.1(3) . . . . ?
C43 C44 C45 C42 1.0(4) . . . 2_666 ?
C23 N2 C22 O7 -1.8(3) . . . . ?
C23 N2 C22 C14 179.34(18) . . . . ?
C23 N2 C21 O8 0.9(3) . . . . ?
C23 N2 C21 C20 179.50(18) . . . . ?
C21 N2 C22 O7 177.0(2) . . . . ?
C21 N2 C22 C14 -1.9(3) . . . . ?
C21 N2 C23 C30 -83.0(3) . . . . ?
C21 N2 C23 C24 100.4(3) . . . . ?
C21 C20 C19 C18 -179.7(2) . . . . ?
C11 C16 C17 C9 3.4(3) . . . . ?
C11 C16 C17 C18 -176.7(2) . . . . ?
C11 C16 C15 C20 177.7(2) . . . . ?
C11 C16 C15 C14 -1.4(3) . . . . ?
C37 N3 C40 O18 -3.2(3) . . . . ?
C37 N3 C40 C44 178.2(2) . . . . ?
C37 N3 C39 O17 -3.1(4) . . . . ?
C37 N3 C39 C41 176.5(2) . . . . ?
C7 C2 C1 O1 158.3(2) . . . . ?
C7 C2 C1 O2B -28.3(5) . . . . ?
C7 C2 C1 O2A 0.4(6) . . . . ?
C5 C4 C3 C2 -0.1(3) . . . . ?
C5 C4 C8 O3 -152.3(2) . . . . ?
C5 C4 C8 O4 27.1(3) . . . . ?
C6 N1 C9 O6 -2.1(3) . . . . ?
C6 N1 C9 C17 178.08(19) . . . . ?
C6 N1 C10 O5 3.3(3) . . . . ?
C6 N1 C10 C11 -177.24(19) . . . . ?
C36 C34 C33 C32 -1.9(3) . . . . ?
C1 O2B O2A Ca03 95.5(2) . . . . ?
C1 C2 C7 C6 -174.5(2) . . . . ?
C41 C43 C44 C40 -3.0(4) . . . . ?
C41 C43 C44 C45 178.8(2) . . . . ?
C44 C43 C41 C39 -2.5(4) . . . . ?
C44 C43 C41 C42 178.0(2) . . . . ?
C40 N3 C37 C38 -56.5(3) . . . . ?
C40 N3 C37 C36 123.6(2) . . . . ?
C40 N3 C39 O17 -178.9(3) . . . . ?
C40 N3 C39 C41 0.7(4) . . . . ?
C40 C44 C45 C42 -177.2(2) . . . 2_666 ?
C19 C20 C21 O8 0.3(3) . . . . ?
C19 C20 C21 N2 -178.2(2) . . . . ?
C39 N3 C37 C38 127.4(2) . . . . ?
C39 N3 C37 C36 -52.5(3) . . . . ?
C39 N3 C40 O18 172.7(2) . . . . ?
C39 N3 C40 C44 -6.0(3) . . . . ?
C39 C41 C42 C45 -177.3(2) . . . 2_666 ?
C42 C41 C39 O17 2.8(4) . . . . ?
C42 C41 C39 N3 -176.8(2) . . . . ?
C45 C44 C40 O18 6.7(4) . . . . ?
C45 C44 C40 N3 -174.7(2) . . . . ?
C48 N4 C47 O21 -1.3(5) . . . . ?
C48 N4 C47 C46 178.8(3) . . . . ?
C49 N4 C47 O21 -178.7(4) . . . . ?
C49 N4 C47 C46 1.3(5) . . . . ?
O2A O2B C1 O1 -92.9(19) . . . . ?
O2A O2B C1 C2 93.7(19) . . . . ?

loop_
_smtbx_masks_void_nr
_smtbx_masks_void_average_x
_smtbx_masks_void_average_y
_smtbx_masks_void_average_z
_smtbx_masks_void_volume
_smtbx_masks_void_count_electrons
_smtbx_masks_void_content
1 0.000 0.500 0.500 380.3 108.2 '4 DMA'
